data_7209722
loop_
_publ_author_name
'Wahl, Helene'
'Haynes, Delia A.'
'Roex, Tanya le'

_publ_section_title
;
 Hydrate formation in pyridinium pamoate salts
;
_journal_issue 13
_journal_name_full CrystEngComm
_journal_page_first 2450
_journal_paper_doi 10.1039/c3ce27027k
_journal_volume 15
_journal_year 2013
_chemical_formula_moiety 'C6 H8 N 1+ , C23 H15 O6 1- , 1/2(H2 O), C4 H8 O'
_chemical_formula_sum 'C33 H32 N O7.5'
_chemical_formula_weight 562.60
_chemical_name_common '4-picolinium pamoate hydrate THF solvate'
_chemical_name_systematic
;
?
;
_space_group_IT_number 15
_symmetry_cell_setting monoclinic
_symmetry_space_group_name_Hall '-C 2yc'
_symmetry_space_group_name_H-M 'C 1 2/c 1'
_atom_sites_solution_hydrogens geom
_atom_sites_solution_primary direct
_atom_sites_solution_secondary difmap
_audit_creation_method SHELXL-97
_cell_angle_alpha 90.00
_cell_angle_beta 115.645(2)
_cell_angle_gamma 90.00
_cell_formula_units_Z 8
_cell_length_a 22.221(3)
_cell_length_b 19.525(3)
_cell_length_c 14.438(2)
_cell_measurement_reflns_used 2899
_cell_measurement_temperature 100(2)
_cell_measurement_theta_max 27.467
_cell_measurement_theta_min 2.439
_cell_volume 5647.1(14)
_computing_cell_refinement 'SAINT (Bruker, 2009)'
_computing_data_collection 'APEX2 (Bruker, 2009)'
_computing_data_reduction SAINT
_computing_structure_refinement 'SHELXL-97 (Sheldrick, 1997)'
_computing_structure_solution 'SHELXS-97 (Sheldrick, 1990)'
_diffrn_ambient_temperature 100(2)
_diffrn_measured_fraction_theta_full 0.994
_diffrn_measured_fraction_theta_max 0.904
_diffrn_measurement_device_type 'Bruker SMART APEX CCD area-detector'
_diffrn_measurement_method \w
_diffrn_radiation_monochromator graphite
_diffrn_radiation_source 'fine-focus sealed tube'
_diffrn_radiation_type MoK\a
_diffrn_radiation_wavelength 0.71073
_diffrn_reflns_av_R_equivalents 0.0382
_diffrn_reflns_av_sigmaI/netI 0.0503
_diffrn_reflns_limit_h_max 27
_diffrn_reflns_limit_h_min -28
_diffrn_reflns_limit_k_max 25
_diffrn_reflns_limit_k_min -23
_diffrn_reflns_limit_l_max 14
_diffrn_reflns_limit_l_min -19
_diffrn_reflns_number 16936
_diffrn_reflns_theta_full 26.00
_diffrn_reflns_theta_max 28.05
_diffrn_reflns_theta_min 2.09
_diffrn_standards_number 0
_exptl_absorpt_coefficient_mu 0.094
_exptl_absorpt_correction_T_max 0.9914
_exptl_absorpt_correction_T_min 0.9842
_exptl_absorpt_correction_type multi-scan
_exptl_absorpt_process_details '(SADABS; Bruker, 2002)'
_exptl_crystal_colour colourless
_exptl_crystal_density_diffrn 1.324
_exptl_crystal_density_method 'not measured'
_exptl_crystal_description plate
_exptl_crystal_F_000 2376
_exptl_crystal_size_max 0.17
_exptl_crystal_size_mid 0.15
_exptl_crystal_size_min 0.09
_refine_diff_density_max 0.259
_refine_diff_density_min -0.280
_refine_diff_density_rms 0.049
_refine_ls_extinction_method none
_refine_ls_goodness_of_fit_ref 1.033
_refine_ls_hydrogen_treatment mixed
_refine_ls_matrix_type full
_refine_ls_number_parameters 418
_refine_ls_number_reflns 6200
_refine_ls_number_restraints 5
_refine_ls_restrained_S_all 1.047
_refine_ls_R_factor_all 0.0829
_refine_ls_R_factor_gt 0.0493
_refine_ls_shift/su_max 0.001
_refine_ls_shift/su_mean 0.000
_refine_ls_structure_factor_coef Fsqd
_refine_ls_weighting_details 'calc w=1/[\s^2^(Fo^2^)+(0.0573P)^2^+2.6344P] where P=(Fo^2^+2Fc^2^)/3'
_refine_ls_weighting_scheme calc
_refine_ls_wR_factor_gt 0.1142
_refine_ls_wR_factor_ref 0.1347
_reflns_number_gt 4107
_reflns_number_total 6200
_reflns_threshold_expression >2sigma(I)
_cod_data_source_file c3ce27027k.txt
_cod_data_source_block 4
_cod_original_cell_volume 5646.8(14)
_cod_original_sg_symbol_H-M C2/c
_cod_original_formula_sum 'C33 H32 N O7.50'
_cod_database_code 7209722

loop_
_symmetry_equiv_pos_as_xyz
'x, y, z'
'-x, y, -z+1/2'
'x+1/2, y+1/2, z'
'-x+1/2, y+1/2, -z+1/2'
'-x, -y, -z'
'x, -y, z-1/2'
'-x+1/2, -y+1/2, -z'
'x+1/2, -y+1/2, z-1/2'

loop_
_atom_site_label
_atom_site_type_symbol
_atom_site_fract_x
_atom_site_fract_y
_atom_site_fract_z
_atom_site_U_iso_or_equiv
_atom_site_adp_type
_atom_site_occupancy
_atom_site_symmetry_multiplicity
_atom_site_calc_flag
_atom_site_refinement_flags
_atom_site_disorder_assembly
_atom_site_disorder_group
O221 O 1.00105(6) 0.04248(7) 0.61991(11) 0.0282(3) Uani 1 1 d . . .
O224 O 0.65914(6) 0.21116(7) 0.55292(10) 0.0281(3) Uani 1 1 d . . .
O222 O 0.98001(7) -0.06895(7) 0.61486(11) 0.0306(3) Uani 1 1 d . . .
O211 O 0.91562(6) 0.12997(7) 0.61128(11) 0.0279(3) Uani 1 1 d . . .
O233 O 0.57677(6) 0.25978(7) 0.62006(10) 0.0324(3) Uani 1 1 d . . .
O234 O 0.61094(6) 0.27182(7) 0.78928(10) 0.0296(3) Uani 1 1 d . . .
C212 C 0.89593(9) 0.00871(10) 0.61180(14) 0.0216(4) Uani 1 1 d . . .
C232 C 0.82257(9) 0.20313(9) 0.77474(14) 0.0219(4) Uani 1 1 d . . .
C219 C 0.76608(9) 0.03835(9) 0.58880(14) 0.0223(4) Uani 1 1 d . . .
C213 C 0.85344(9) -0.04345(10) 0.60579(14) 0.0231(4) Uani 1 1 d . . .
H213 H 0.8684 -0.0894 0.6096 0.028 Uiso 1 1 calc R . .
C225 C 0.68947(9) 0.23238(9) 0.73252(14) 0.0226(4) Uani 1 1 d . . .
C228 C 0.85528(9) 0.22821(10) 0.95773(15) 0.0275(4) Uani 1 1 d . . .
H228 H 0.8431 0.2399 1.0112 0.033 Uiso 1 1 calc R . .
C226 C 0.73792(9) 0.23451(9) 0.83207(14) 0.0231(4) Uani 1 1 d . . .
H226 H 0.7257 0.2450 0.8859 0.028 Uiso 1 1 calc R . .
C231 C 0.89173(9) 0.19356(9) 0.80110(15) 0.0258(4) Uani 1 1 d . . .
H231 H 0.9053 0.1819 0.7491 0.031 Uiso 1 1 calc R . .
C223 C 0.77188(9) 0.19494(9) 0.67253(14) 0.0227(4) Uani 1 1 d . . .
C214 C 0.78786(9) -0.03088(10) 0.59397(14) 0.0237(4) Uani 1 1 d . . .
C224 C 0.70692(9) 0.21273(9) 0.65220(14) 0.0228(4) Uani 1 1 d . . .
C222 C 0.78780(9) 0.16817(9) 0.58678(15) 0.0247(4) Uani 1 1 d . . .
H22A H 0.8234 0.1971 0.5834 0.030 Uiso 1 1 calc R . .
H22B H 0.7476 0.1735 0.5208 0.030 Uiso 1 1 calc R . .
C211 C 0.87405(9) 0.07790(10) 0.60800(14) 0.0231(4) Uani 1 1 d . . .
C227 C 0.80533(9) 0.22141(9) 0.85591(14) 0.0231(4) Uani 1 1 d . . .
C220 C 0.81025(9) 0.09354(9) 0.59717(14) 0.0223(4) Uani 1 1 d . . .
C230 C 0.93871(9) 0.20101(10) 0.90032(16) 0.0288(5) Uani 1 1 d . . .
H230 H 0.9845 0.1945 0.9158 0.035 Uiso 1 1 calc R . .
C233 C 0.62057(9) 0.25470(10) 0.70844(15) 0.0249(4) Uani 1 1 d . . .
C221 C 0.96355(9) -0.00801(10) 0.61677(14) 0.0245(4) Uani 1 1 d . . .
C217 C 0.65684(10) -0.00581(11) 0.56133(15) 0.0304(5) Uani 1 1 d . . .
H217 H 0.6120 0.0026 0.5497 0.036 Uiso 1 1 calc R . .
C229 C 0.92115(9) 0.21807(10) 0.97993(16) 0.0299(5) Uani 1 1 d . . .
H229 H 0.9546 0.2225 1.0485 0.036 Uiso 1 1 calc R . .
C215 C 0.74338(10) -0.08553(10) 0.58308(15) 0.0296(5) Uani 1 1 d . . .
H215 H 0.7585 -0.1314 0.5869 0.035 Uiso 1 1 calc R . .
C216 C 0.67912(10) -0.07346(11) 0.56713(16) 0.0320(5) Uani 1 1 d . . .
H216 H 0.6498 -0.1106 0.5600 0.038 Uiso 1 1 calc R . .
C218 C 0.69839(9) 0.04871(10) 0.57203(15) 0.0266(4) Uani 1 1 d . . .
H218 H 0.6819 0.0940 0.5682 0.032 Uiso 1 1 calc R . .
O1 O 0.5000 0.33526(9) 0.7500 0.0240(4) Uani 1 2 d SD . .
N11 N 1.11577(8) -0.00717(8) 0.63082(12) 0.0252(4) Uani 1 1 d D . .
C12 C 1.16463(10) 0.03727(11) 0.64573(16) 0.0316(5) Uani 1 1 d . . .
H12 H 1.1560 0.0850 0.6448 0.038 Uiso 1 1 calc R . .
C13 C 1.22726(10) 0.01525(12) 0.66248(16) 0.0342(5) Uani 1 1 d . . .
H13 H 1.2618 0.0475 0.6739 0.041 Uiso 1 1 calc R . .
C14 C 1.23976(10) -0.05443(12) 0.66259(15) 0.0327(5) Uani 1 1 d . . .
C15 C 1.18714(11) -0.09884(11) 0.64337(17) 0.0351(5) Uani 1 1 d . . .
H15 H 1.1936 -0.1467 0.6404 0.042 Uiso 1 1 calc R . .
C16 C 1.12567(10) -0.07448(10) 0.62858(16) 0.0305(5) Uani 1 1 d . . .
H16 H 1.0902 -0.1055 0.6167 0.037 Uiso 1 1 calc R . .
C17 C 1.30775(11) -0.08118(14) 0.68207(19) 0.0478(6) Uani 1 1 d . . .
H17A H 1.3421 -0.0544 0.7370 0.072 Uiso 1 1 calc R . .
H17B H 1.3141 -0.0771 0.6192 0.072 Uiso 1 1 calc R . .
H17C H 1.3114 -0.1294 0.7027 0.072 Uiso 1 1 calc R . .
O2 O 0.58711(19) 0.1089(2) 0.6996(3) 0.0649(10) Uani 0.50 1 d P . .
C1 C 0.5921(3) 0.0958(3) 0.8004(4) 0.0626(16) Uani 0.50 1 d P . .
H1A H 0.6294 0.1228 0.8515 0.075 Uiso 0.50 1 calc PR . .
H1B H 0.6019 0.0466 0.8172 0.075 Uiso 0.50 1 calc PR . .
C2 C 0.5195(3) 0.1001(3) 0.6298(4) 0.0716(18) Uani 0.50 1 d P . .
H2A H 0.5117 0.0529 0.6023 0.086 Uiso 0.50 1 calc PR . .
H2B H 0.5072 0.1325 0.5716 0.086 Uiso 0.50 1 calc PR . .
H211 H 0.9532 0.1019 0.6114 0.070(8) Uiso 1 1 d R . .
H234 H 0.5676 0.2919 0.7701 0.068(8) Uiso 1 1 d RD . .
H224 H 0.6216 0.2324 0.5513 0.071(9) Uiso 1 1 d R . .
H11 H 1.0722 0.0086 0.6239 0.052(7) Uiso 1 1 d RD . .
C6 C 0.9721(7) 0.3198(7) 0.7037(13) 0.060(3) Uani 0.50 1 d P A -1
H6A H 0.9244 0.3235 0.6889 0.072 Uiso 0.50 1 calc PR A -1
H6B H 0.9817 0.2727 0.6885 0.072 Uiso 0.50 1 calc PR A -1
O3 O 1.0161(4) 0.4298(3) 0.7116(10) 0.110(3) Uani 0.50 1 d P A -1
C5 C 0.9918(4) 0.3731(4) 0.6450(6) 0.089(3) Uani 0.50 1 d P A -1
H5A H 1.0268 0.3548 0.6267 0.107 Uiso 0.50 1 calc PR A -1
H5B H 0.9527 0.3864 0.5811 0.107 Uiso 0.50 1 calc PR A -1
H1 H 0.4908 0.3646 0.6992 0.070(9) Uiso 1 1 d RD . .
C8 C 1.0204(5) 0.4164(6) 0.8080(9) 0.079(3) Uani 0.50 1 d P A -1
H8A H 0.9827 0.4378 0.8167 0.095 Uiso 0.50 1 calc PR A -1
H8B H 1.0628 0.4339 0.8621 0.095 Uiso 0.50 1 calc PR A -1
C7 C 1.0172(9) 0.3404(7) 0.8133(14) 0.086(5) Uani 0.50 1 d P A -1
H7A H 0.9981 0.3262 0.8607 0.103 Uiso 0.50 1 calc PR A -1
H7B H 1.0621 0.3199 0.8363 0.103 Uiso 0.50 1 calc PR A -1
C3 C 0.52511(16) 0.11534(19) 0.8062(3) 0.0817(10) Uani 1 1 d . . .

loop_
_atom_site_aniso_label
_atom_site_aniso_U_11
_atom_site_aniso_U_22
_atom_site_aniso_U_33
_atom_site_aniso_U_23
_atom_site_aniso_U_13
_atom_site_aniso_U_12
O221 0.0231(7) 0.0273(8) 0.0370(8) 0.0005(6) 0.0156(6) 0.0014(6)
O224 0.0210(7) 0.0359(8) 0.0222(7) 0.0006(6) 0.0046(6) 0.0060(6)
O222 0.0326(8) 0.0287(8) 0.0367(8) 0.0020(6) 0.0207(7) 0.0065(6)
O211 0.0244(7) 0.0242(7) 0.0392(8) 0.0001(6) 0.0177(6) -0.0008(6)
O233 0.0184(7) 0.0460(9) 0.0265(8) -0.0024(6) 0.0039(6) 0.0065(6)
O234 0.0185(7) 0.0413(8) 0.0273(8) -0.0013(6) 0.0082(6) 0.0072(6)
C212 0.0228(9) 0.0259(10) 0.0174(9) 0.0014(7) 0.0098(8) 0.0017(8)
C232 0.0188(9) 0.0176(9) 0.0274(10) 0.0010(7) 0.0083(8) 0.0008(7)
C219 0.0221(9) 0.0278(10) 0.0172(9) -0.0015(7) 0.0088(8) -0.0016(8)
C213 0.0275(10) 0.0233(10) 0.0194(10) -0.0002(7) 0.0109(8) 0.0018(8)
C225 0.0187(9) 0.0212(10) 0.0262(10) -0.0001(8) 0.0082(8) 0.0010(7)
C228 0.0221(10) 0.0305(11) 0.0267(10) -0.0012(8) 0.0076(9) 0.0007(8)
C226 0.0195(9) 0.0241(10) 0.0252(10) 0.0007(8) 0.0090(8) 0.0017(7)
C231 0.0200(9) 0.0228(10) 0.0348(11) -0.0021(8) 0.0120(9) -0.0009(8)
C223 0.0208(9) 0.0209(10) 0.0266(10) 0.0020(8) 0.0103(8) 0.0015(7)
C214 0.0244(10) 0.0281(11) 0.0179(9) 0.0003(8) 0.0086(8) -0.0008(8)
C224 0.0198(9) 0.0211(10) 0.0229(10) 0.0006(7) 0.0049(8) 0.0011(7)
C222 0.0228(9) 0.0253(10) 0.0257(10) 0.0011(8) 0.0103(8) 0.0021(8)
C211 0.0230(9) 0.0262(10) 0.0207(10) 0.0005(8) 0.0099(8) -0.0017(8)
C227 0.0183(9) 0.0217(10) 0.0264(10) 0.0006(7) 0.0070(8) 0.0009(7)
C220 0.0243(9) 0.0245(10) 0.0192(9) 0.0003(7) 0.0106(8) 0.0003(8)
C230 0.0153(9) 0.0283(11) 0.0385(12) -0.0036(9) 0.0076(9) 0.0005(8)
C233 0.0182(9) 0.0259(10) 0.0272(11) -0.0012(8) 0.0066(9) 0.0005(8)
C221 0.0253(10) 0.0297(11) 0.0194(10) 0.0022(8) 0.0105(8) 0.0029(8)
C217 0.0219(10) 0.0366(12) 0.0321(11) -0.0034(9) 0.0112(9) -0.0034(8)
C229 0.0197(9) 0.0320(11) 0.0298(11) -0.0008(9) 0.0030(9) 0.0004(8)
C215 0.0326(11) 0.0264(11) 0.0306(11) -0.0001(8) 0.0144(10) -0.0023(8)
C216 0.0296(11) 0.0331(12) 0.0330(12) -0.0025(9) 0.0134(10) -0.0092(9)
C218 0.0238(10) 0.0300(11) 0.0255(11) -0.0023(8) 0.0102(9) 0.0002(8)
O1 0.0173(9) 0.0266(10) 0.0274(10) 0.000 0.0091(8) 0.000
N11 0.0234(8) 0.0308(9) 0.0218(8) -0.0005(7) 0.0100(7) 0.0032(7)
C12 0.0318(11) 0.0287(11) 0.0337(12) -0.0064(9) 0.0135(10) -0.0019(9)
C13 0.0280(11) 0.0464(14) 0.0277(11) -0.0058(9) 0.0117(9) -0.0062(9)
C14 0.0277(11) 0.0518(14) 0.0209(11) 0.0037(9) 0.0125(9) 0.0100(10)
C15 0.0422(13) 0.0322(12) 0.0398(13) 0.0074(9) 0.0261(11) 0.0110(10)
C16 0.0352(11) 0.0291(11) 0.0338(12) 0.0019(9) 0.0211(10) -0.0001(9)
C17 0.0330(12) 0.0761(19) 0.0378(14) 0.0046(12) 0.0187(11) 0.0155(12)
O2 0.061(2) 0.073(3) 0.057(3) -0.007(2) 0.023(2) 0.002(2)
C1 0.070(4) 0.050(3) 0.051(3) 0.016(3) 0.010(3) -0.001(3)
C2 0.090(5) 0.059(4) 0.051(4) -0.007(3) 0.017(4) -0.028(3)
C6 0.052(4) 0.034(5) 0.085(8) -0.012(5) 0.021(4) 0.000(4)
O3 0.078(5) 0.057(3) 0.162(10) 0.011(4) 0.020(5) -0.016(3)
C5 0.092(6) 0.060(6) 0.081(6) 0.013(4) 0.006(5) -0.022(5)
C8 0.059(5) 0.079(7) 0.091(8) -0.030(6) 0.024(6) -0.025(5)
C7 0.098(11) 0.066(11) 0.095(8) -0.003(8) 0.043(7) -0.024(8)
C3 0.067(2) 0.093(3) 0.073(2) -0.0049(18) 0.0192(18) -0.0168(18)

loop_
_atom_type_symbol
_atom_type_description
_atom_type_scat_dispersion_real
_atom_type_scat_dispersion_imag
_atom_type_scat_source
C C 0.0033 0.0016 'International Tables Vol C Tables 4.2.6.8 and 6.1.1.4'
H H 0.0000 0.0000 'International Tables Vol C Tables 4.2.6.8 and 6.1.1.4'
N N 0.0061 0.0033 'International Tables Vol C Tables 4.2.6.8 and 6.1.1.4'
O O 0.0106 0.0060 'International Tables Vol C Tables 4.2.6.8 and 6.1.1.4'

loop_
_geom_angle_atom_site_label_1
_geom_angle_atom_site_label_2
_geom_angle_atom_site_label_3
_geom_angle
_geom_angle_site_symmetry_1
_geom_angle_site_symmetry_3
C224 O224 H224 107.5 . .
C211 O211 H211 98.3 . .
C233 O234 H234 112.0 . .
C213 C212 C211 119.22(17) . .
C213 C212 C221 119.25(17) . .
C211 C212 C221 121.45(16) . .
C223 C232 C231 122.59(17) . .
C223 C232 C227 120.35(16) . .
C231 C232 C227 117.06(17) . .
C214 C219 C220 120.37(16) . .
C214 C219 C218 116.79(17) . .
C220 C219 C218 122.81(17) . .
C212 C213 C214 121.77(17) . .
C212 C213 H213 119.1 . .
C214 C213 H213 119.1 . .
C226 C225 C224 119.56(16) . .
C226 C225 C233 119.94(17) . .
C224 C225 C233 120.38(16) . .
C229 C228 C227 120.53(19) . .
C229 C228 H228 119.7 . .
C227 C228 H228 119.7 . .
C225 C226 C227 121.30(18) . .
C225 C226 H226 119.4 . .
C227 C226 H226 119.4 . .
C230 C231 C232 120.76(18) . .
C230 C231 H231 119.6 . .
C232 C231 H231 119.6 . .
C224 C223 C232 118.34(17) . .
C224 C223 C222 120.10(17) . .
C232 C223 C222 121.56(16) . .
C213 C214 C215 121.07(18) . .
C213 C214 C219 118.65(17) . .
C215 C214 C219 120.23(17) . .
O224 C224 C223 118.80(17) . .
O224 C224 C225 119.88(15) . .
C223 C224 C225 121.33(17) . .
C223 C222 C220 115.44(15) . .
C223 C222 H22A 108.4 . .
C220 C222 H22A 108.4 . .
C223 C222 H22B 108.4 . .
C220 C222 H22B 108.4 . .
H22A C222 H22B 107.5 . .
O211 C211 C220 118.90(16) . .
O211 C211 C212 119.37(16) . .
C220 C211 C212 121.68(17) . .
C226 C227 C228 120.71(17) . .
C226 C227 C232 118.71(17) . .
C228 C227 C232 120.56(16) . .
C211 C220 C219 118.29(17) . .
C211 C220 C222 119.63(16) . .
C219 C220 C222 121.93(16) . .
C231 C230 C229 121.75(17) . .
C231 C230 H230 119.1 . .
C229 C230 H230 119.1 . .
O233 C233 O234 122.68(16) . .
O233 C233 C225 122.77(17) . .
O234 C233 C225 114.48(16) . .
O222 C221 O221 122.88(17) . .
O222 C221 C212 120.01(17) . .
O221 C221 C212 117.08(16) . .
C218 C217 C216 121.42(18) . .
C218 C217 H217 119.3 . .
C216 C217 H217 119.3 . .
C228 C229 C230 119.32(19) . .
C228 C229 H229 120.3 . .
C230 C229 H229 120.3 . .
C216 C215 C214 121.16(19) . .
C216 C215 H215 119.4 . .
C214 C215 H215 119.4 . .
C215 C216 C217 119.34(19) . .
C215 C216 H216 120.3 . .
C217 C216 H216 120.3 . .
C217 C218 C219 121.05(18) . .
C217 C218 H218 119.5 . .
C219 C218 H218 119.5 . .
C12 N11 C16 120.90(17) . .
C12 N11 H11 120.8 . .
C16 N11 H11 118.2 . .
N11 C12 C13 121.1(2) . .
N11 C12 H12 119.4 . .
C13 C12 H12 119.4 . .
C12 C13 C14 119.6(2) . .
C12 C13 H13 120.2 . .
C14 C13 H13 120.2 . .
C15 C14 C13 117.54(18) . .
C15 C14 C17 120.8(2) . .
C13 C14 C17 121.6(2) . .
C16 C15 C14 120.8(2) . .
C16 C15 H15 119.6 . .
C14 C15 H15 119.6 . .
N11 C16 C15 120.02(19) . .
N11 C16 H16 120.0 . .
C15 C16 H16 120.0 . .
C14 C17 H17A 109.5 . .
C14 C17 H17B 109.5 . .
H17A C17 H17B 109.5 . .
C14 C17 H17C 109.5 . .
H17A C17 H17C 109.5 . .
H17B C17 H17C 109.5 . .
C2 O2 C1 107.2(4) . .
O2 C1 C3 110.6(4) . .
O2 C1 H1A 109.5 . .
C3 C1 H1A 109.5 . .
O2 C1 H1B 109.5 . .
C3 C1 H1B 109.5 . .
H1A C1 H1B 108.1 . .
O2 C2 C3 106.9(4) . 2_656
O2 C2 H2A 110.3 . .
C3 C2 H2A 110.3 2_656 .
O2 C2 H2B 110.3 . .
C3 C2 H2B 110.3 2_656 .
H2A C2 H2B 108.6 . .
C7 C6 C5 100.4(12) . .
C7 C6 H6A 111.7 . .
C5 C6 H6A 111.7 . .
C7 C6 H6B 111.7 . .
C5 C6 H6B 111.7 . .
H6A C6 H6B 109.5 . .
C8 O3 C5 112.1(8) . .
O3 C5 C6 106.0(10) . .
O3 C5 H5A 110.5 . .
C6 C5 H5A 110.5 . .
O3 C5 H5B 110.5 . .
C6 C5 H5B 110.5 . .
H5A C5 H5B 108.7 . .
O3 C8 C7 104.9(10) . .
O3 C8 H8A 110.8 . .
C7 C8 H8A 110.8 . .
O3 C8 H8B 110.8 . .
C7 C8 H8B 110.8 . .
H8A C8 H8B 108.9 . .
C8 C7 C6 103.6(13) . .
C8 C7 H7A 111.0 . .
C6 C7 H7A 111.0 . .
C8 C7 H7B 111.0 . .
C6 C7 H7B 111.0 . .
H7A C7 H7B 109.0 . .
C3 C3 C1 102.5(4) 2_656 .
C3 C3 C2 104.9(4) 2_656 2_656
C1 C3 C2 143.0(4) . 2_656

loop_
_geom_bond_atom_site_label_1
_geom_bond_atom_site_label_2
_geom_bond_distance
_geom_bond_site_symmetry_2
O221 C221 1.279(2) .
O224 C224 1.366(2) .
O224 H224 0.9230 .
O222 C221 1.249(2) .
O211 C211 1.361(2) .
O211 H211 0.9993 .
O233 C233 1.229(2) .
O234 C233 1.318(2) .
O234 H234 0.9635 .
C212 C213 1.366(3) .
C212 C211 1.429(3) .
C212 C221 1.509(3) .
C232 C223 1.426(3) .
C232 C231 1.427(2) .
C232 C227 1.427(3) .
C219 C214 1.427(3) .
C219 C220 1.427(2) .
C219 C218 1.431(3) .
C213 C214 1.413(3) .
C213 H213 0.9500 .
C225 C226 1.374(3) .
C225 C224 1.425(3) .
C225 C233 1.481(2) .
C228 C229 1.371(3) .
C228 C227 1.414(3) .
C228 H228 0.9500 .
C226 C227 1.408(2) .
C226 H226 0.9500 .
C231 C230 1.367(3) .
C231 H231 0.9500 .
C223 C224 1.387(2) .
C223 C222 1.520(3) .
C214 C215 1.416(3) .
C222 C220 1.526(3) .
C222 H22A 0.9900 .
C222 H22B 0.9900 .
C211 C220 1.391(2) .
C230 C229 1.404(3) .
C230 H230 0.9500 .
C217 C218 1.373(3) .
C217 C216 1.400(3) .
C217 H217 0.9500 .
C229 H229 0.9500 .
C215 C216 1.365(3) .
C215 H215 0.9500 .
C216 H216 0.9500 .
C218 H218 0.9500 .
O1 H1 0.8814 .
N11 C12 1.333(2) .
N11 C16 1.335(2) .
N11 H11 0.9798 .
C12 C13 1.374(3) .
C12 H12 0.9500 .
C13 C14 1.388(3) .
C13 H13 0.9500 .
C14 C15 1.384(3) .
C14 C17 1.506(3) .
C15 C16 1.373(3) .
C15 H15 0.9500 .
C16 H16 0.9500 .
C17 H17A 0.9800 .
C17 H17B 0.9800 .
C17 H17C 0.9800 .
O2 C2 1.410(6) .
O2 C1 1.433(6) .
C1 C3 1.575(7) .
C1 H1A 0.9900 .
C1 H1B 0.9900 .
C2 C3 1.649(6) 2_656
C2 H2A 0.9900 .
C2 H2B 0.9900 .
C6 C7 1.515(11) .
C6 C5 1.520(13) .
C6 H6A 0.9900 .
C6 H6B 0.9900 .
O3 C8 1.380(9) .
O3 C5 1.411(12) .
C5 H5A 0.9900 .
C5 H5B 0.9900 .
C8 C7 1.487(17) .
C8 H8A 0.9900 .
C8 H8B 0.9900 .
C7 H7A 0.9900 .
C7 H7B 0.9900 .
C3 C3 1.521(6) 2_656
C3 C2 1.649(6) 2_656

loop_
_geom_hbond_atom_site_label_D
_geom_hbond_atom_site_label_H
_geom_hbond_atom_site_label_A
_geom_hbond_distance_DH
_geom_hbond_distance_HA
_geom_hbond_distance_DA
_geom_hbond_angle_DHA
_geom_hbond_site_symmetry_A
O211 H211 O221 1.00 1.54 2.5165(18) 163.9 .
O234 H234 O1 0.96 1.64 2.5929(15) 171.2 .
O224 H224 O233 0.92 1.77 2.5935(18) 147.7 .
N11 H11 O221 0.98 1.69 2.667(2) 174.2 .
O1 H1 O222 0.88 1.72 2.5983(19) 170.9 3_455

loop_
_geom_torsion_atom_site_label_1
_geom_torsion_atom_site_label_2
_geom_torsion_atom_site_label_3
_geom_torsion_atom_site_label_4
_geom_torsion
_geom_torsion_site_symmetry_4
C211 C212 C213 C214 1.2(3) .
C221 C212 C213 C214 -175.66(17) .
C224 C225 C226 C227 3.6(3) .
C233 C225 C226 C227 -172.45(17) .
C223 C232 C231 C230 -179.11(17) .
C227 C232 C231 C230 0.7(3) .
C231 C232 C223 C224 -172.89(17) .
C227 C232 C223 C224 7.3(3) .
C231 C232 C223 C222 6.5(3) .
C227 C232 C223 C222 -173.36(16) .
C212 C213 C214 C215 177.04(18) .
C212 C213 C214 C219 -0.3(3) .
C220 C219 C214 C213 -1.0(3) .
C218 C219 C214 C213 177.17(17) .
C220 C219 C214 C215 -178.42(17) .
C218 C219 C214 C215 -0.2(3) .
C232 C223 C224 O224 173.98(16) .
C222 C223 C224 O224 -5.4(3) .
C232 C223 C224 C225 -6.1(3) .
C222 C223 C224 C225 174.57(17) .
C226 C225 C224 O224 -179.34(16) .
C233 C225 C224 O224 -3.3(3) .
C226 C225 C224 C223 0.7(3) .
C233 C225 C224 C223 176.75(17) .
C224 C223 C222 C220 -113.41(19) .
C232 C223 C222 C220 67.2(2) .
C213 C212 C211 O211 -178.30(16) .
C221 C212 C211 O211 -1.5(3) .
C213 C212 C211 C220 -0.7(3) .
C221 C212 C211 C220 176.06(17) .
C225 C226 C227 C228 175.77(18) .
C225 C226 C227 C232 -2.4(3) .
C229 C228 C227 C226 -177.39(19) .
C229 C228 C227 C232 0.7(3) .
C223 C232 C227 C226 -3.2(3) .
C231 C232 C227 C226 176.98(17) .
C223 C232 C227 C228 178.69(17) .
C231 C232 C227 C228 -1.2(3) .
O211 C211 C220 C219 176.99(16) .
C212 C211 C220 C219 -0.6(3) .
O211 C211 C220 C222 1.4(3) .
C212 C211 C220 C222 -176.19(16) .
C214 C219 C220 C211 1.5(3) .
C218 C219 C220 C211 -176.62(18) .
C214 C219 C220 C222 176.95(16) .
C218 C219 C220 C222 -1.1(3) .
C223 C222 C220 C211 -117.02(19) .
C223 C222 C220 C219 67.6(2) .
C232 C231 C230 C229 0.2(3) .
C226 C225 C233 O233 173.25(18) .
C224 C225 C233 O233 -2.8(3) .
C226 C225 C233 O234 -3.6(3) .
C224 C225 C233 O234 -179.68(16) .
C213 C212 C221 O222 0.3(3) .
C211 C212 C221 O222 -176.44(17) .
C213 C212 C221 O221 178.41(16) .
C211 C212 C221 O221 1.6(3) .
C227 C228 C229 C230 0.2(3) .
C231 C230 C229 C228 -0.6(3) .
C213 C214 C215 C216 -177.08(19) .
C219 C214 C215 C216 0.3(3) .
C214 C215 C216 C217 0.1(3) .
C218 C217 C216 C215 -0.4(3) .
C216 C217 C218 C219 0.5(3) .
C214 C219 C218 C217 -0.1(3) .
C220 C219 C218 C217 178.02(18) .
C16 N11 C12 C13 -2.1(3) .
N11 C12 C13 C14 0.9(3) .
C12 C13 C14 C15 1.3(3) .
C12 C13 C14 C17 -179.1(2) .
C13 C14 C15 C16 -2.3(3) .
C17 C14 C15 C16 178.1(2) .
C12 N11 C16 C15 1.0(3) .
C14 C15 C16 N11 1.2(3) .
C2 O2 C1 C3 -30.0(5) .
C1 O2 C2 C3 26.2(5) 2_656
C8 O3 C5 C6 6.0(15) .
C7 C6 C5 O3 -25.5(12) .
C5 O3 C8 C7 17.0(15) .
O3 C8 C7 C6 -32.9(12) .
C5 C6 C7 C8 35.0(10) .
O2 C1 C3 C3 20.1(4) 2_656
O2 C1 C3 C2 157.1(5) 2_656
